data_4322601
loop_
_publ_author_name
'Craig J. Matthews'
'William Clegg'
'Sarah L. Heath'
'Nicola C. Martin'
'M. N. Stuart Hill'
'Joyce C. Lockhart'

_publ_section_title
;
 Coordination of Zn(II), Cd(II), Hg(II), and Ag(I) by Bis(benzimidazole)
 Ligands
;
_journal_name_full 'Inorganic Chemistry'
_journal_page_first 199
_journal_page_last 207
_journal_paper_doi 10.1021/ic970381q
_journal_volume 37
_journal_year 1998
_chemical_formula_sum 'C19 H21 Cl2 N5 O10 Zn'
_chemical_formula_weight 615.68
_chemical_name_systematic
;
 ?
;
_space_group_IT_number 14
_symmetry_cell_setting monoclinic
_symmetry_space_group_name_Hall '-P 2ybc'
_symmetry_space_group_name_H-M 'P 1 21/c 1'
_atom_sites_solution_hydrogens geom
_atom_sites_solution_primary heavy
_atom_sites_solution_secondary difmap
_audit_creation_method SHELXL
_cell_angle_alpha 90.00
_cell_angle_beta 96.465(3)
_cell_angle_gamma 90.00
_cell_formula_units_Z 4
_cell_length_a 10.3247(11)
_cell_length_b 11.0320(12)
_cell_length_c 20.761(2)
_cell_measurement_reflns_used 6644
_cell_measurement_temperature 160(2)
_cell_measurement_theta_max 28.25
_cell_measurement_theta_min 2.09
_cell_volume 2349.7(4)
_computing_cell_refinement 'local programs'
_computing_data_collection 'Siemens SMART'
_computing_data_reduction 'Siemens SAINT'
_computing_molecular_graphics 'Siemens SHELXTL'
_computing_publication_material 'SHELXTL and local programs'
_computing_structure_refinement 'Siemens SHELXTL'
_computing_structure_solution 'Siemens SHELXTL'
_diffrn_ambient_temperature 160(2)
_diffrn_measurement_device 'Siemens SMART CCD diffractometer'
_diffrn_measurement_method '\w rotation with narrow frames'
_diffrn_radiation_monochromator graphite
_diffrn_radiation_source 'fine-focus sealed tube'
_diffrn_radiation_type MoK\a
_diffrn_radiation_wavelength 0.71073
_diffrn_reflns_av_R_equivalents 0.0414
_diffrn_reflns_av_sigmaI/netI 0.0440
_diffrn_reflns_limit_h_max 9
_diffrn_reflns_limit_h_min -13
_diffrn_reflns_limit_k_max 14
_diffrn_reflns_limit_k_min -11
_diffrn_reflns_limit_l_max 27
_diffrn_reflns_limit_l_min -26
_diffrn_reflns_number 13943
_diffrn_reflns_theta_max 28.41
_diffrn_reflns_theta_min 1.97
_diffrn_standards_number 0
_exptl_absorpt_coefficient_mu 1.340
_exptl_absorpt_correction_T_max 0.741
_exptl_absorpt_correction_T_min 0.652
_exptl_absorpt_correction_type empirical
_exptl_crystal_colour colourless
_exptl_crystal_density_diffrn 1.740
_exptl_crystal_description prism
_exptl_crystal_F_000 1256
_exptl_crystal_size_max 0.33
_exptl_crystal_size_mid 0.16
_exptl_crystal_size_min 0.09
_refine_diff_density_max 1.164
_refine_diff_density_min -1.073
_refine_diff_density_rms 0.105
_refine_ls_extinction_coef 0.0010(3)
_refine_ls_extinction_expression Fc^*^=kFc[1+0.001xFc^2^\l^3^/sin(2\q)]^-1/4^
_refine_ls_extinction_method SHELXL
_refine_ls_goodness_of_fit_all 1.093
_refine_ls_goodness_of_fit_obs 1.084
_refine_ls_matrix_type full
_refine_ls_number_parameters 343
_refine_ls_number_reflns 5336
_refine_ls_number_restraints 2
_refine_ls_restrained_S_all 1.096
_refine_ls_restrained_S_obs 1.084
_refine_ls_R_factor_all 0.0786
_refine_ls_R_factor_obs 0.0554
_refine_ls_shift/esd_max -0.002
_refine_ls_shift/esd_mean 0.000
_refine_ls_structure_factor_coef Fsqd
_refine_ls_weighting_details 'w=1/[\s^2^(Fo^2^)+(0.0427P)^2^+9.4855P] where P=(Fo^2^+2Fc^2^)/3'
_refine_ls_weighting_scheme calc
_refine_ls_wR_factor_all 0.1407
_refine_ls_wR_factor_obs 0.1216
_reflns_number_observed 4146
_reflns_number_total 5340
_reflns_observed_criterion >2sigma(I)
_cod_data_source_file ic970381q_1.cif
_cod_data_source_block jcl55
_cod_depositor_comments
;
The following automatic conversions were performed:

'_refine_ls_weighting_scheme' value 'calc
w=1/[\s^2^(Fo^2^)+(0.0427P)^2^+9.4855P] where P=(Fo^2^+2Fc^2^)/3' was
changed to 'calc'. New tag '_refine_ls_weighting_details' was
created. The value of the new tag was set to
'w=1/[\s^2^(Fo^2^)+(0.0427P)^2^+9.4855P] where P=(Fo^2^+2Fc^2^)/3'.

Automatic conversion script
Id: cif_fix_values 3143 2015-03-26 13:38:13Z robertas 
;
_cod_database_code 4322601

loop_
_symmetry_equiv_pos_as_xyz
'x, y, z'
'-x, y+1/2, -z+1/2'
'-x, -y, -z'
'x, -y-1/2, z-1/2'

loop_
_atom_site_aniso_label
_atom_site_aniso_U_11
_atom_site_aniso_U_22
_atom_site_aniso_U_33
_atom_site_aniso_U_23
_atom_site_aniso_U_13
_atom_site_aniso_U_12
Zn 0.0242(2) 0.0168(2) 0.0199(2) 0.0024(2) 0.0042(2) -0.0010(2)
O1 0.0267(14) 0.0182(14) 0.0250(14) 0.0042(11) 0.0021(11) -0.0031(11)
N1 0.025(2) 0.019(2) 0.020(2) -0.0001(13) 0.0063(13) 0.0001(13)
N2 0.026(2) 0.021(2) 0.026(2) 0.0002(14) 0.0062(14) -0.0037(14)
N3 0.027(2) 0.017(2) 0.017(2) 0.0011(13) 0.0051(13) 0.0004(13)
N4 0.026(2) 0.020(2) 0.023(2) 0.0038(14) 0.0037(14) 0.0024(14)
C1 0.024(2) 0.020(2) 0.020(2) -0.004(2) 0.0044(15) 0.004(2)
C2 0.026(2) 0.022(2) 0.026(2) -0.003(2) 0.006(2) 0.002(2)
C3 0.035(2) 0.028(2) 0.024(2) -0.004(2) 0.002(2) 0.009(2)
C4 0.030(2) 0.033(2) 0.029(2) -0.010(2) 0.000(2) 0.005(2)
C5 0.027(2) 0.029(2) 0.030(2) -0.006(2) 0.005(2) -0.001(2)
C6 0.025(2) 0.022(2) 0.024(2) -0.004(2) 0.007(2) 0.002(2)
C7 0.027(2) 0.017(2) 0.023(2) -0.002(2) 0.007(2) -0.002(2)
C8 0.030(2) 0.021(2) 0.024(2) 0.004(2) 0.004(2) -0.006(2)
C9 0.031(2) 0.022(2) 0.022(2) 0.008(2) 0.004(2) -0.001(2)
C10 0.029(2) 0.020(2) 0.016(2) 0.0017(15) 0.0054(15) 0.003(2)
C11 0.036(2) 0.034(3) 0.030(2) 0.009(2) 0.002(2) 0.004(2)
C12 0.028(2) 0.019(2) 0.020(2) -0.002(2) 0.007(2) 0.001(2)
C13 0.025(2) 0.029(2) 0.026(2) -0.005(2) 0.002(2) 0.001(2)
C14 0.029(2) 0.028(2) 0.032(2) -0.008(2) 0.010(2) -0.005(2)
C15 0.038(2) 0.022(2) 0.029(2) -0.001(2) 0.017(2) -0.003(2)
C16 0.031(2) 0.022(2) 0.024(2) 0.001(2) 0.009(2) 0.001(2)
C17 0.026(2) 0.017(2) 0.022(2) -0.003(2) 0.0083(15) -0.001(2)
O2 0.035(2) 0.023(2) 0.0250(15) -0.0018(12) 0.0084(13) 0.0034(13)
N5 0.033(2) 0.026(2) 0.025(2) 0.005(2) 0.0037(15) 0.000(2)
C18 0.036(2) 0.024(2) 0.025(2) 0.001(2) 0.007(2) 0.001(2)
C19 0.074(4) 0.022(2) 0.041(3) 0.008(2) 0.020(3) -0.002(2)
Cl1 0.0283(5) 0.0245(5) 0.0451(6) -0.0048(5) 0.0023(4) -0.0002(4)
O3 0.164(6) 0.055(3) 0.078(4) -0.012(3) -0.006(4) 0.067(4)
O4 0.037(2) 0.230(8) 0.093(4) 0.097(5) -0.013(2) -0.045(4)
O5 0.138(5) 0.064(3) 0.054(3) -0.034(2) -0.002(3) 0.005(3)
O6 0.054(2) 0.059(3) 0.054(2) 0.012(2) 0.023(2) -0.005(2)
Cl2 0.0427(7) 0.0332(6) 0.0437(7) 0.0081(5) 0.0138(5) 0.0063(5)
O7 0.054(3) 0.138(6) 0.104(4) -0.036(4) 0.002(3) -0.001(3)
O8 0.116(4) 0.075(3) 0.081(3) 0.045(3) 0.058(3) 0.042(3)
O9 0.113(4) 0.038(2) 0.096(4) 0.022(2) 0.061(3) 0.017(3)
O10 0.044(2) 0.068(3) 0.056(2) 0.007(2) 0.016(2) 0.019(2)

loop_
_atom_site_label
_atom_site_type_symbol
_atom_site_fract_x
_atom_site_fract_y
_atom_site_fract_z
_atom_site_U_iso_or_equiv
_atom_site_thermal_displace_type
_atom_site_occupancy
_atom_site_calc_flag
_atom_site_refinement_flags
_atom_site_disorder_group
Zn Zn 0.31309(4) 0.35991(4) 0.37686(2) 0.02017(14) Uani 1 d . .
O1 O 0.3327(3) 0.5144(3) 0.30584(13) 0.0234(6) Uani 1 d . .
N1 N 0.4814(3) 0.4418(3) 0.4084(2) 0.0208(7) Uani 1 d . .
N2 N 0.6360(3) 0.5802(3) 0.4027(2) 0.0241(7) Uani 1 d . .
H2 H 0.6763(3) 0.6444(3) 0.3895(2) 0.029 Uiso 1 calc R .
N3 N 0.1296(3) 0.4060(3) 0.3441(2) 0.0200(7) Uani 1 d . .
N4 N -0.0167(3) 0.4938(3) 0.2720(2) 0.0230(7) Uani 1 d . .
C1 C 0.5849(4) 0.4156(4) 0.4561(2) 0.0214(8) Uani 1 d . .
C2 C 0.6017(4) 0.3209(4) 0.5009(2) 0.0243(8) Uani 1 d . .
H2A H 0.5361(4) 0.2614(4) 0.5038(2) 0.029 Uiso 1 calc R .
C3 C 0.7183(4) 0.3178(4) 0.5411(2) 0.0288(9) Uani 1 d . .
H3 H 0.7329(4) 0.2545(4) 0.5721(2) 0.035 Uiso 1 calc R .
C4 C 0.8161(4) 0.4062(4) 0.5372(2) 0.0309(10) Uani 1 d . .
H4 H 0.8948(4) 0.4009(4) 0.5655(2) 0.037 Uiso 1 calc R .
C5 C 0.8000(4) 0.4998(4) 0.4933(2) 0.0287(9) Uani 1 d . .
H5 H 0.8655(4) 0.5595(4) 0.4906(2) 0.034 Uiso 1 calc R .
C6 C 0.6822(4) 0.5029(4) 0.4525(2) 0.0233(8) Uani 1 d . .
C7 C 0.5184(4) 0.5394(4) 0.3781(2) 0.0221(8) Uani 1 d . .
C8 C 0.4360(4) 0.5965(4) 0.3223(2) 0.0248(9) Uani 1 d . .
H8A H 0.4022(4) 0.6760(4) 0.3350(2) 0.030 Uiso 1 calc R .
H8B H 0.4871(4) 0.6087(4) 0.2852(2) 0.030 Uiso 1 calc R .
C9 C 0.2147(4) 0.5627(4) 0.2740(2) 0.0252(9) Uani 1 d . .
H9A H 0.2139(4) 0.5577(4) 0.2264(2) 0.030 Uiso 1 calc R .
H9B H 0.2039(4) 0.6484(4) 0.2864(2) 0.030 Uiso 1 calc R .
C10 C 0.1093(4) 0.4861(4) 0.2963(2) 0.0211(8) Uani 1 d . .
C11 C -0.0728(5) 0.5725(4) 0.2199(2) 0.0334(10) Uani 1 d . .
H11A H -0.1259(27) 0.6351(19) 0.2377(3) 0.050 Uiso 1 calc R .
H11B H -0.1276(26) 0.5244(7) 0.1878(8) 0.050 Uiso 1 calc R .
H11C H -0.0027(5) 0.6110(24) 0.1991(11) 0.050 Uiso 1 calc R .
C12 C -0.0846(4) 0.4125(4) 0.3062(2) 0.0218(8) Uani 1 d . .
C13 C -0.2168(4) 0.3822(4) 0.2994(2) 0.0271(9) Uani 1 d . .
H13 H -0.2776(4) 0.4192(4) 0.2677(2) 0.033 Uiso 1 calc R .
C14 C -0.2540(4) 0.2953(4) 0.3415(2) 0.0292(9) Uani 1 d . .
H14 H -0.3428(4) 0.2710(4) 0.3386(2) 0.035 Uiso 1 calc R .
C15 C -0.1630(4) 0.2421(4) 0.3887(2) 0.0287(10) Uani 1 d . .
H15 H -0.1923(4) 0.1833(4) 0.4172(2) 0.034 Uiso 1 calc R .
C16 C -0.0324(4) 0.2727(4) 0.3949(2) 0.0253(9) Uani 1 d . .
H16 H 0.0282(4) 0.2365(4) 0.4271(2) 0.030 Uiso 1 calc R .
C17 C 0.0067(4) 0.3586(4) 0.3520(2) 0.0210(8) Uani 1 d . .
O2 O 0.3654(3) 0.2471(3) 0.30608(14) 0.0273(6) Uani 1 d D .
H2B H 0.4122(44) 0.1789(27) 0.3138(26) 0.041 Uiso 1 d D .
H2C H 0.3845(50) 0.2758(46) 0.2678(13) 0.041 Uiso 1 d D .
N5 N 0.2932(4) 0.2177(3) 0.4392(2) 0.0278(8) Uani 1 d . .
C18 C 0.2712(4) 0.1281(4) 0.4620(2) 0.0279(9) Uani 1 d . .
C19 C 0.2384(6) 0.0131(4) 0.4901(3) 0.0443(13) Uani 1 d . .
H19A H 0.2184(37) 0.0262(7) 0.5346(7) 0.066 Uiso 1 calc R .
H19B H 0.3124(15) -0.0426(12) 0.4905(17) 0.066 Uiso 1 calc R .
H19C H 0.1623(23) -0.0220(17) 0.4643(11) 0.066 Uiso 1 calc R .
Cl1 Cl 0.50464(10) 0.44182(10) 0.14941(6) 0.0328(3) Uani 1 d . .
O3 O 0.4389(7) 0.5517(5) 0.1504(3) 0.101(2) Uani 1 d . .
O4 O 0.6383(4) 0.4609(7) 0.1469(3) 0.121(3) Uani 1 d . .
O5 O 0.4564(6) 0.3706(5) 0.0969(2) 0.086(2) Uani 1 d . .
O6 O 0.4930(4) 0.3770(4) 0.2096(2) 0.0544(10) Uani 1 d . .
Cl2 Cl 0.90464(12) 0.80402(11) 0.36807(6) 0.0392(3) Uani 1 d . .
O7 O 0.7935(5) 0.7533(6) 0.3270(3) 0.099(2) Uani 1 d . .
O8 O 0.8950(6) 0.7568(5) 0.4309(3) 0.087(2) Uani 1 d . .
O9 O 0.8912(5) 0.9304(4) 0.3688(3) 0.079(2) Uani 1 d . .
O10 O 1.0230(4) 0.7690(4) 0.3442(2) 0.0551(11) Uani 1 d . .

loop_
_atom_type_symbol
_atom_type_description
_atom_type_scat_dispersion_real
_atom_type_scat_dispersion_imag
_atom_type_scat_source
C C 0.0033 0.0016 'International Tables Vol C Tables 4.2.6.8 and 6.1.1.4'
H H 0.0000 0.0000 'International Tables Vol C Tables 4.2.6.8 and 6.1.1.4'
N N 0.0061 0.0033 'International Tables Vol C Tables 4.2.6.8 and 6.1.1.4'
O O 0.0106 0.0060 'International Tables Vol C Tables 4.2.6.8 and 6.1.1.4'
Cl Cl 0.1484 0.1585 'International Tables Vol C Tables 4.2.6.8 and 6.1.1.4'
Zn Zn 0.2839 1.4301 'International Tables Vol C Tables 4.2.6.8 and 6.1.1.4'

loop_
_geom_angle_atom_site_label_1
_geom_angle_atom_site_label_2
_geom_angle_atom_site_label_3
_geom_angle
_geom_angle_site_symmetry_1
_geom_angle_site_symmetry_3
_geom_angle_publ_flag
N1 Zn N3 138.49(14) . . ?
N1 Zn O2 102.72(13) . . ?
N3 Zn O2 103.07(13) . . ?
N1 Zn N5 106.39(14) . . ?
N3 Zn N5 104.45(14) . . ?
O2 Zn N5 92.37(14) . . ?
N1 Zn O1 74.76(12) . . ?
N3 Zn O1 74.92(12) . . ?
O2 Zn O1 86.58(11) . . ?
N5 Zn O1 178.60(13) . . ?
C8 O1 C9 117.2(3) . . ?
C8 O1 Zn 116.3(2) . . ?
C9 O1 Zn 116.5(2) . . ?
C7 N1 C1 105.4(3) . . ?
C7 N1 Zn 119.8(3) . . ?
C1 N1 Zn 134.6(3) . . ?
C7 N2 C6 107.4(3) . . ?
C10 N3 C17 105.5(3) . . ?
C10 N3 Zn 119.1(3) . . ?
C17 N3 Zn 134.4(3) . . ?
C10 N4 C12 106.9(3) . . ?
C10 N4 C11 127.2(4) . . ?
C12 N4 C11 125.9(4) . . ?
C2 C1 C6 120.9(4) . . ?
C2 C1 N1 130.7(4) . . ?
C6 C1 N1 108.4(3) . . ?
C3 C2 C1 117.0(4) . . ?
C2 C3 C4 121.8(4) . . ?
C5 C4 C3 121.5(4) . . ?
C4 C5 C6 116.8(4) . . ?
N2 C6 C1 105.9(3) . . ?
N2 C6 C5 132.0(4) . . ?
C1 C6 C5 122.1(4) . . ?
N1 C7 N2 112.9(4) . . ?
N1 C7 C8 122.7(4) . . ?
N2 C7 C8 124.4(4) . . ?
O1 C8 C7 105.4(3) . . ?
O1 C9 C10 105.2(3) . . ?
N3 C10 N4 112.8(4) . . ?
N3 C10 C9 123.2(4) . . ?
N4 C10 C9 123.9(3) . . ?
N4 C12 C17 106.5(3) . . ?
N4 C12 C13 130.5(4) . . ?
C17 C12 C13 123.0(4) . . ?
C14 C13 C12 116.1(4) . . ?
C13 C14 C15 121.2(4) . . ?
C16 C15 C14 122.1(4) . . ?
C15 C16 C17 117.2(4) . . ?
C16 C17 C12 120.3(4) . . ?
C16 C17 N3 131.5(4) . . ?
C12 C17 N3 108.2(3) . . ?
C18 N5 Zn 165.6(4) . . ?
N5 C18 C19 178.1(5) . . ?
O5 Cl1 O3 111.9(3) . . ?
O5 Cl1 O4 108.8(4) . . ?
O3 Cl1 O4 110.7(5) . . ?
O5 Cl1 O6 109.7(3) . . ?
O3 Cl1 O6 109.1(3) . . ?
O4 Cl1 O6 106.4(3) . . ?
O9 Cl2 O8 109.8(3) . . ?
O9 Cl2 O10 111.3(3) . . ?
O8 Cl2 O10 111.9(3) . . ?
O9 Cl2 O7 108.4(4) . . ?
O8 Cl2 O7 105.3(4) . . ?
O10 Cl2 O7 110.0(3) . . ?

loop_
_geom_bond_atom_site_label_1
_geom_bond_atom_site_label_2
_geom_bond_distance
_geom_bond_site_symmetry_2
_geom_bond_publ_flag
Zn N1 2.002(3) . ?
Zn N3 2.005(3) . ?
Zn O2 2.044(3) . ?
Zn N5 2.059(4) . ?
Zn O1 2.278(3) . ?
O1 C8 1.412(5) . ?
O1 C9 1.422(5) . ?
N1 C7 1.325(5) . ?
N1 C1 1.403(5) . ?
N2 C7 1.340(5) . ?
N2 C6 1.384(5) . ?
N3 C10 1.328(5) . ?
N3 C17 1.400(5) . ?
N4 C10 1.343(5) . ?
N4 C12 1.384(5) . ?
N4 C11 1.455(5) . ?
C1 C2 1.396(6) . ?
C1 C6 1.399(6) . ?
C2 C3 1.386(6) . ?
C3 C4 1.413(7) . ?
C4 C5 1.375(7) . ?
C5 C6 1.401(6) . ?
C7 C8 1.497(6) . ?
C9 C10 1.491(6) . ?
C12 C17 1.394(6) . ?
C12 C13 1.397(6) . ?
C13 C14 1.381(6) . ?
C14 C15 1.407(6) . ?
C15 C16 1.383(6) . ?
C16 C17 1.390(6) . ?
N5 C18 1.130(6) . ?
C18 C19 1.453(6) . ?
Cl1 O5 1.390(4) . ?
Cl1 O3 1.391(4) . ?
Cl1 O4 1.403(4) . ?
Cl1 O6 1.456(4) . ?
Cl2 O9 1.401(4) . ?
Cl2 O8 1.418(5) . ?
Cl2 O10 1.423(4) . ?
Cl2 O7 1.462(5) . ?
